data_4125445
loop_
_publ_author_name
'Braunschweig, Holger'
'Krummenacher, Ivo'
'L\'egar\'e, Marc-Andr\'e'
'Matler, Alexander'
'Radacki, Krzysztof'
'Ye, Qing'

_publ_section_title
;
 Main-Group Metallomimetics: Transition Metal-like Photolytic CO
 Substitution at Boron.
;
_journal_issue 5
_journal_name_full 'Journal of the American Chemical Society'
_journal_page_first 1802
_journal_page_last 1805
_journal_paper_doi 10.1021/jacs.6b13047
_journal_volume 139
_journal_year 2017
_chemical_formula_moiety 'C30 H44 B N'
_chemical_formula_sum 'C30 H44 B N'
_chemical_formula_weight 429.47
_space_group_crystal_system monoclinic
_space_group_IT_number 13
_space_group_name_Hall '-P 2yc'
_space_group_name_H-M_alt 'P 1 2/c 1'
_symmetry_space_group_name_Hall '-P 2yc'
_symmetry_space_group_name_H-M 'P 1 2/c 1'
_atom_sites_solution_hydrogens mixed
_atom_sites_solution_primary iterative
_atom_sites_solution_secondary difmap
_audit_creation_method SHELXL-2014/7
_cell_angle_alpha 90
_cell_angle_beta 110.02(2)
_cell_angle_gamma 90
_cell_formula_units_Z 4
_cell_length_a 17.216(6)
_cell_length_b 9.185(3)
_cell_length_c 17.525(6)
_cell_measurement_reflns_used 9884
_cell_measurement_temperature 119(2)
_cell_measurement_theta_max 28.35
_cell_measurement_theta_min 2.22
_cell_volume 2603.8(16)
_computing_cell_refinement 'Saint+ ver. V8.37A (Bruker AXS)'
_computing_data_collection 'APEX2 ver. 2014.9 (Bruker AXS)'
_computing_data_reduction 'Saint+ ver. V8.37A (Bruker AXS)'
_computing_molecular_graphics 'ShelXLe (Huebschle et all, 2011)'
_computing_publication_material 'SHELXL-2014/7 (Sheldrick, 2014)'
_computing_structure_refinement 'SHELXL-2014/7 (Sheldrick, 2014)'
_computing_structure_solution 'SHELXT (Sheldrick, 2014)'
_diffrn_ambient_temperature 119(2)
_diffrn_detector 'CMOS area detector (Photon 100)'
_diffrn_detector_area_resol_mean 10.24
_diffrn_measured_fraction_theta_full 0.999
_diffrn_measured_fraction_theta_max 0.996
_diffrn_measurement_device_type 'Bruker D8 Quest'
_diffrn_measurement_method '\f and \w scans'
_diffrn_radiation_monochromator 'multi-layer mirror'
_diffrn_radiation_type MoK\a
_diffrn_radiation_wavelength 0.71073
_diffrn_reflns_av_R_equivalents 0.0521
_diffrn_reflns_av_unetI/netI 0.0368
_diffrn_reflns_Laue_measured_fraction_full 0.999
_diffrn_reflns_Laue_measured_fraction_max 0.996
_diffrn_reflns_limit_h_max 22
_diffrn_reflns_limit_h_min -22
_diffrn_reflns_limit_k_max 12
_diffrn_reflns_limit_k_min -12
_diffrn_reflns_limit_l_max 22
_diffrn_reflns_limit_l_min -23
_diffrn_reflns_number 38935
_diffrn_reflns_point_group_measured_fraction_full 0.999
_diffrn_reflns_point_group_measured_fraction_max 0.996
_diffrn_reflns_theta_full 26.000
_diffrn_reflns_theta_max 28.352
_diffrn_reflns_theta_min 2.361
_diffrn_source 'microfocus sealed tube (Incoatec ImS)'
_exptl_absorpt_coefficient_mu 0.061
_exptl_absorpt_correction_T_max 0.7457
_exptl_absorpt_correction_T_min 0.6081
_exptl_absorpt_correction_type multi-scan
_exptl_absorpt_process_details 'SadAbs 2014/5 (Bruker AXS)'
_exptl_crystal_colour colourless
_exptl_crystal_density_diffrn 1.096
_exptl_crystal_description block
_exptl_crystal_F_000 944
_exptl_crystal_size_max 0.295
_exptl_crystal_size_mid 0.203
_exptl_crystal_size_min 0.08
_refine_diff_density_max 0.315
_refine_diff_density_min -0.232
_refine_diff_density_rms 0.044
_refine_ls_extinction_method none
_refine_ls_goodness_of_fit_ref 1.024
_refine_ls_hydrogen_treatment mixed
_refine_ls_matrix_type full
_refine_ls_number_parameters 310
_refine_ls_number_reflns 6484
_refine_ls_number_restraints 16
_refine_ls_restrained_S_all 1.023
_refine_ls_R_factor_all 0.0691
_refine_ls_R_factor_gt 0.0478
_refine_ls_shift/su_max 0.000
_refine_ls_shift/su_mean 0.000
_refine_ls_structure_factor_coef Fsqd
_refine_ls_weighting_details 'w=1/[\s^2^(Fo^2^)+(0.0561P)^2^+0.8965P] where P=(Fo^2^+2Fc^2^)/3'
_refine_ls_weighting_scheme calc
_refine_ls_wR_factor_gt 0.1124
_refine_ls_wR_factor_ref 0.1223
_reflns_Friedel_coverage 0.000
_reflns_number_gt 4953
_reflns_number_total 6484
_reflns_threshold_expression 'I > 2\s(I)'
_cod_data_source_file ja6b13047_si_002.cif
_cod_data_source_block 3
_cod_depositor_comments 'Adding full bibliography for 4125441--4125445.cif.'
_cod_original_cell_volume 2603.8(15)
_cod_database_code 4125445
_shelx_shelxl_version_number 2014/7
_shelx_space_group_comment
;
The symmetry employed for this shelxl refinement is uniquely defined
by the following loop, which should always be used as a source of
symmetry information in preference to the above space-group names.
They are only intended as comments.
;
_shelx_estimated_absorpt_t_min 0.982
_shelx_estimated_absorpt_t_max 0.995

loop_
_space_group_symop_operation_xyz
'x, y, z'
'-x, y, -z+1/2'
'-x, -y, -z'
'x, -y, z-1/2'

loop_
_atom_site_label
_atom_site_type_symbol
_atom_site_fract_x
_atom_site_fract_y
_atom_site_fract_z
_atom_site_U_iso_or_equiv
_atom_site_adp_type
_atom_site_occupancy
_atom_site_site_symmetry_order
_atom_site_calc_flag
_atom_site_refinement_flags_posn
_atom_site_refinement_flags_adp
_atom_site_refinement_flags_occupancy
_atom_site_disorder_assembly
_atom_site_disorder_group
B1_1 B 0.75528(8) 0.74192(14) 0.48552(8) 0.0156(3) Uani 1 1 d D . . . .
C1_1 C 0.81764(7) 0.64869(13) 0.45691(7) 0.0154(2) Uani 1 1 d . . . . .
C2_1 C 0.86812(7) 0.70904(13) 0.41665(7) 0.0167(2) Uani 1 1 d . . . . .
C3_1 C 0.91669(8) 0.61797(14) 0.38682(8) 0.0204(3) Uani 1 1 d . . . . .
C4_1 C 0.91388(8) 0.46903(14) 0.39786(8) 0.0232(3) Uani 1 1 d . . . . .
H4_1 H 0.9470 0.4075 0.3780 0.028 Uiso 1 1 calc R U . . .
C5_1 C 0.86439(8) 0.40632(14) 0.43693(8) 0.0208(3) Uani 1 1 d . . . . .
C6_1 C 0.81591(8) 0.49708(13) 0.46651(7) 0.0178(2) Uani 1 1 d . . . . .
C7_1 C 0.87261(9) 0.87159(14) 0.40633(8) 0.0234(3) Uani 1 1 d . . . . .
H7A_1 H 0.8624 0.8941 0.3491 0.035 Uiso 1 1 calc R U . . .
H7B_1 H 0.9276 0.9067 0.4394 0.035 Uiso 1 1 calc R U . . .
H7C_1 H 0.8307 0.9195 0.4239 0.035 Uiso 1 1 calc R U . . .
C8_1 C 0.96993(10) 0.67919(17) 0.34189(9) 0.0324(3) Uani 1 1 d . . . . .
H8A_1 H 1.0036 0.6012 0.3312 0.049 Uiso 1 1 calc R U . . .
H8B_1 H 1.0062 0.7548 0.3750 0.049 Uiso 1 1 calc R U . . .
H8C_1 H 0.9346 0.7214 0.2903 0.049 Uiso 1 1 calc R U . . .
C9_1 C 0.86226(10) 0.24315(15) 0.44539(10) 0.0323(3) Uani 1 1 d . . . . .
H9A_1 H 0.8071 0.2069 0.4137 0.048 Uiso 1 1 calc R U . . .
H9B_1 H 0.8750 0.2177 0.5027 0.048 Uiso 1 1 calc R U . . .
H9C_1 H 0.9033 0.1988 0.4252 0.048 Uiso 1 1 calc R U . . .
C10_1 C 0.76079(9) 0.43087(15) 0.50834(9) 0.0261(3) Uani 1 1 d . . . . .
H10A_1 H 0.7267 0.5072 0.5199 0.039 Uiso 1 1 calc R U . . .
H10B_1 H 0.7950 0.3852 0.5593 0.039 Uiso 1 1 calc R U . . .
H10C_1 H 0.7250 0.3573 0.4729 0.039 Uiso 1 1 calc R U . . .
C1A_2 C 0.77678(8) 0.8151(3) 0.56970(9) 0.0152(5) Uani 0.862(8) 1 d D U P A 1
H1A_2 H 0.7824(10) 0.9122(19) 0.5372(10) 0.023 Uiso 0.862(8) 1 d D U P A 1
C1B_2 C 0.7745(3) 0.7661(13) 0.5779(3) 0.0152(5) Uani 0.138(8) 1 d D U P A 2
H1B_2 H 0.757(6) 0.660(5) 0.593(6) 0.023 Uiso 0.138(8) 1 d D U P A 2
N2_2 N 0.71570(6) 0.83608(11) 0.60832(6) 0.0161(2) Uani 1 1 d D . . . .
C3_2 C 0.74711(7) 0.95662(14) 0.66680(7) 0.0184(3) Uani 1 1 d . . . . .
C4_2 C 0.83854(8) 0.90971(15) 0.70534(8) 0.0227(3) Uani 1 1 d . . . . .
H4A_2 H 0.8470 0.8563 0.7566 0.027 Uiso 1 1 calc R U . . .
H4B_2 H 0.8750 0.9963 0.7175 0.027 Uiso 1 1 calc R U . . .
C5_2 C 0.85902(7) 0.80922(14) 0.64277(7) 0.0183(3) Uani 1 1 d D . . . .
C6_2 C 0.70244(8) 0.97159(17) 0.72793(8) 0.0279(3) Uani 1 1 d . . . . .
H6A_2 H 0.6427 0.9766 0.6990 0.042 Uiso 1 1 calc R U . . .
H6B_2 H 0.7209 1.0606 0.7598 0.042 Uiso 1 1 calc R U . . .
H6C_2 H 0.7150 0.8872 0.7643 0.042 Uiso 1 1 calc R U . . .
C7_2 C 0.74027(10) 1.10401(15) 0.62382(9) 0.0309(3) Uani 1 1 d . . . . .
H7A_2 H 0.7680 1.0984 0.5835 0.046 Uiso 1 1 calc R U . . .
H7B_2 H 0.7666 1.1794 0.6639 0.046 Uiso 1 1 calc R U . . .
H7C_2 H 0.6819 1.1283 0.5966 0.046 Uiso 1 1 calc R U . . .
C8_2 C 0.87961(8) 0.65554(15) 0.67645(8) 0.0253(3) Uani 1 1 d . . . . .
H8A_2 H 0.8321 0.6147 0.6878 0.038 Uiso 1 1 calc R U . . .
H8B_2 H 0.9276 0.6587 0.7267 0.038 Uiso 1 1 calc R U . . .
H8C_2 H 0.8924 0.5944 0.6365 0.038 Uiso 1 1 calc R U . . .
C9_2 C 0.93081(8) 0.86919(16) 0.62003(8) 0.0243(3) Uani 1 1 d . . . . .
H9A_2 H 0.9405 0.8061 0.5791 0.036 Uiso 1 1 calc R U . . .
H9B_2 H 0.9807 0.8724 0.6685 0.036 Uiso 1 1 calc R U . . .
H9C_2 H 0.9173 0.9677 0.5979 0.036 Uiso 1 1 calc R U . . .
C1_3 C 0.63305(7) 0.78206(13) 0.57932(7) 0.0163(2) Uani 1 1 d . . . . .
C2_3 C 0.57997(7) 0.81730(14) 0.50033(7) 0.0179(2) Uani 1 1 d . . . . .
C3_3 C 0.49902(8) 0.76669(16) 0.47403(8) 0.0244(3) Uani 1 1 d . . . . .
H3_3 H 0.4628 0.7916 0.4212 0.029 Uiso 1 1 calc R U . . .
C4_3 C 0.47046(8) 0.68077(17) 0.52342(9) 0.0285(3) Uani 1 1 d . . . . .
H4_3 H 0.4144 0.6497 0.5054 0.034 Uiso 1 1 calc R U . . .
C5_3 C 0.52354(8) 0.64010(16) 0.59906(8) 0.0253(3) Uani 1 1 d . . . . .
H5_3 H 0.5038 0.5789 0.6321 0.030 Uiso 1 1 calc R U . . .
C6_3 C 0.60566(8) 0.68696(14) 0.62808(7) 0.0196(3) Uani 1 1 d . . . . .
C1_4 C 0.61468(8) 0.89435(14) 0.44258(7) 0.0191(3) Uani 1 1 d . . . . .
H1_4 H 0.6504 0.9759 0.4730 0.023 Uiso 1 1 calc R U . . .
C2_4 C 0.67054(8) 0.78518(14) 0.41848(7) 0.0202(3) Uani 1 1 d . . . . .
H2A_4 H 0.6828 0.8265 0.3717 0.024 Uiso 1 1 calc R U . . .
H2B_4 H 0.6384 0.6948 0.3994 0.024 Uiso 1 1 calc R U . . .
C3_4 C 0.54926(9) 0.95904(16) 0.36753(8) 0.0276(3) Uani 1 1 d . . . . .
H3A_4 H 0.5765 1.0141 0.3359 0.041 Uiso 1 1 calc R U . . .
H3B_4 H 0.5131 1.0241 0.3845 0.041 Uiso 1 1 calc R U . . .
H3C_4 H 0.5163 0.8804 0.3341 0.041 Uiso 1 1 calc R U . . .
C1_5 C 0.66287(8) 0.62310(15) 0.70772(8) 0.0223(3) Uani 1 1 d . . . . .
H1_5 H 0.7163 0.6776 0.7237 0.027 Uiso 1 1 calc R U . . .
C2_5 C 0.68111(10) 0.46269(16) 0.69657(9) 0.0302(3) Uani 1 1 d . . . . .
H2A_5 H 0.6297 0.4065 0.6821 0.045 Uiso 1 1 calc R U . . .
H2B_5 H 0.7207 0.4249 0.7473 0.045 Uiso 1 1 calc R U . . .
H2C_5 H 0.7046 0.4541 0.6531 0.045 Uiso 1 1 calc R U . . .
C3_5 C 0.62844(9) 0.63608(18) 0.77740(9) 0.0320(3) Uani 1 1 d . . . . .
H3A_5 H 0.6133 0.7376 0.7825 0.048 Uiso 1 1 calc R U . . .
H3B_5 H 0.6706 0.6048 0.8282 0.048 Uiso 1 1 calc R U . . .
H3C_5 H 0.5794 0.5742 0.7660 0.048 Uiso 1 1 calc R U . . .

loop_
_atom_site_aniso_label
_atom_site_aniso_U_11
_atom_site_aniso_U_22
_atom_site_aniso_U_33
_atom_site_aniso_U_23
_atom_site_aniso_U_13
_atom_site_aniso_U_12
B1_1 0.0185(6) 0.0115(6) 0.0185(6) 0.0009(5) 0.0084(5) -0.0012(5)
C1_1 0.0181(6) 0.0146(6) 0.0131(5) -0.0011(4) 0.0050(4) 0.0014(4)
C2_1 0.0194(6) 0.0150(6) 0.0163(6) 0.0013(4) 0.0067(5) 0.0014(5)
C3_1 0.0218(6) 0.0230(6) 0.0192(6) 0.0005(5) 0.0105(5) 0.0024(5)
C4_1 0.0276(7) 0.0212(6) 0.0239(6) -0.0037(5) 0.0129(6) 0.0070(5)
C5_1 0.0282(7) 0.0136(6) 0.0202(6) -0.0024(5) 0.0079(5) 0.0023(5)
C6_1 0.0221(6) 0.0154(6) 0.0167(6) -0.0008(4) 0.0074(5) -0.0007(5)
C7_1 0.0293(7) 0.0163(6) 0.0284(7) 0.0050(5) 0.0149(6) 0.0018(5)
C8_1 0.0377(8) 0.0332(8) 0.0375(8) 0.0041(6) 0.0271(7) 0.0046(6)
C9_1 0.0459(9) 0.0151(7) 0.0386(8) -0.0031(6) 0.0180(7) 0.0031(6)
C10_1 0.0340(7) 0.0185(6) 0.0310(7) 0.0005(5) 0.0177(6) -0.0035(5)
C1A_2 0.0153(6) 0.0126(12) 0.0184(6) 0.0011(6) 0.0066(5) 0.0035(5)
C1B_2 0.0153(6) 0.0126(12) 0.0184(6) 0.0011(6) 0.0066(5) 0.0035(5)
N2_2 0.0157(5) 0.0178(5) 0.0157(5) -0.0042(4) 0.0067(4) 0.0007(4)
C3_2 0.0178(6) 0.0176(6) 0.0192(6) -0.0051(5) 0.0058(5) 0.0008(5)
C4_2 0.0186(6) 0.0263(7) 0.0209(6) -0.0068(5) 0.0038(5) 0.0032(5)
C5_2 0.0152(6) 0.0206(6) 0.0182(6) -0.0038(5) 0.0044(5) 0.0028(5)
C6_2 0.0235(7) 0.0349(8) 0.0262(7) -0.0147(6) 0.0098(6) -0.0010(6)
C7_2 0.0374(8) 0.0185(7) 0.0328(8) -0.0025(6) 0.0067(6) 0.0020(6)
C8_2 0.0252(7) 0.0225(7) 0.0295(7) 0.0001(5) 0.0111(6) 0.0034(5)
C9_2 0.0207(6) 0.0275(7) 0.0249(7) -0.0012(5) 0.0081(5) -0.0001(5)
C1_3 0.0151(5) 0.0165(6) 0.0176(6) -0.0033(4) 0.0062(5) 0.0013(4)
C2_3 0.0176(6) 0.0181(6) 0.0183(6) -0.0027(5) 0.0065(5) 0.0036(5)
C3_3 0.0173(6) 0.0324(7) 0.0211(6) -0.0020(5) 0.0034(5) 0.0016(5)
C4_3 0.0165(6) 0.0368(8) 0.0312(7) -0.0048(6) 0.0070(5) -0.0055(6)
C5_3 0.0240(7) 0.0288(7) 0.0270(7) -0.0008(6) 0.0135(6) -0.0044(5)
C6_3 0.0212(6) 0.0204(6) 0.0189(6) -0.0027(5) 0.0091(5) 0.0008(5)
C1_4 0.0187(6) 0.0203(6) 0.0173(6) 0.0023(5) 0.0051(5) 0.0037(5)
C2_4 0.0207(6) 0.0242(6) 0.0168(6) 0.0007(5) 0.0077(5) 0.0034(5)
C3_4 0.0261(7) 0.0322(8) 0.0218(7) 0.0067(6) 0.0048(6) 0.0082(6)
C1_5 0.0236(6) 0.0254(7) 0.0198(6) 0.0021(5) 0.0099(5) -0.0005(5)
C2_5 0.0354(8) 0.0259(7) 0.0313(7) 0.0063(6) 0.0139(6) 0.0028(6)
C3_5 0.0349(8) 0.0429(9) 0.0224(7) 0.0020(6) 0.0152(6) -0.0009(7)

loop_
_atom_type_symbol
_atom_type_description
_atom_type_scat_dispersion_real
_atom_type_scat_dispersion_imag
_atom_type_scat_source
C C 0.0033 0.0016 'International Tables Vol C Tables 4.2.6.8 and 6.1.1.4'
H H 0.0000 0.0000 'International Tables Vol C Tables 4.2.6.8 and 6.1.1.4'
B B 0.0013 0.0007 'International Tables Vol C Tables 4.2.6.8 and 6.1.1.4'
N N 0.0061 0.0033 'International Tables Vol C Tables 4.2.6.8 and 6.1.1.4'

loop_
_geom_angle_atom_site_label_1
_geom_angle_atom_site_label_2
_geom_angle_atom_site_label_3
_geom_angle
C1A_2 B1_1 C2_4 117.31(11)
C1B_2 B1_1 C2_4 123.5(2)
C1A_2 B1_1 C1_1 124.78(11)
C1B_2 B1_1 C1_1 118.8(3)
C2_4 B1_1 C1_1 117.04(11)
C6_1 C1_1 C2_1 119.52(11)
C6_1 C1_1 B1_1 117.01(10)
C2_1 C1_1 B1_1 123.22(11)
C3_1 C2_1 C1_1 120.05(11)
C3_1 C2_1 C7_1 118.90(11)
C1_1 C2_1 C7_1 121.04(11)
C4_1 C3_1 C2_1 118.86(11)
C4_1 C3_1 C8_1 119.90(12)
C2_1 C3_1 C8_1 121.23(12)
C3_1 C4_1 C5_1 122.40(11)
C3_1 C4_1 H4_1 118.8
C5_1 C4_1 H4_1 118.8
C4_1 C5_1 C6_1 118.71(12)
C4_1 C5_1 C9_1 120.06(12)
C6_1 C5_1 C9_1 121.22(12)
C5_1 C6_1 C1_1 120.46(11)
C5_1 C6_1 C10_1 119.56(11)
C1_1 C6_1 C10_1 119.98(11)
C2_1 C7_1 H7A_1 109.5
C2_1 C7_1 H7B_1 109.5
H7A_1 C7_1 H7B_1 109.5
C2_1 C7_1 H7C_1 109.5
H7A_1 C7_1 H7C_1 109.5
H7B_1 C7_1 H7C_1 109.5
C3_1 C8_1 H8A_1 109.5
C3_1 C8_1 H8B_1 109.5
H8A_1 C8_1 H8B_1 109.5
C3_1 C8_1 H8C_1 109.5
H8A_1 C8_1 H8C_1 109.5
H8B_1 C8_1 H8C_1 109.5
C5_1 C9_1 H9A_1 109.5
C5_1 C9_1 H9B_1 109.5
H9A_1 C9_1 H9B_1 109.5
C5_1 C9_1 H9C_1 109.5
H9A_1 C9_1 H9C_1 109.5
H9B_1 C9_1 H9C_1 109.5
C6_1 C10_1 H10A_1 109.5
C6_1 C10_1 H10B_1 109.5
H10A_1 C10_1 H10B_1 109.5
C6_1 C10_1 H10C_1 109.5
H10A_1 C10_1 H10C_1 109.5
H10B_1 C10_1 H10C_1 109.5
N2_2 C1A_2 B1_1 121.99(12)
N2_2 C1A_2 C5_2 102.88(11)
B1_1 C1A_2 C5_2 128.69(12)
N2_2 C1A_2 H1A_2 110.3(9)
B1_1 C1A_2 H1A_2 83.8(9)
C5_2 C1A_2 H1A_2 104.0(9)
N2_2 C1B_2 B1_1 121.5(4)
N2_2 C1B_2 C5_2 102.4(3)
B1_1 C1B_2 C5_2 127.5(4)
N2_2 C1B_2 H1B_2 91(5)
B1_1 C1B_2 H1B_2 98(5)
C5_2 C1B_2 H1B_2 109(5)
C1_3 N2_2 C1A_2 125.73(11)
C1_3 N2_2 C1B_2 116.9(3)
C1_3 N2_2 C3_2 126.21(9)
C1A_2 N2_2 C3_2 105.79(12)
C1B_2 N2_2 C3_2 116.9(3)
N2_2 C3_2 C6_2 113.68(11)
N2_2 C3_2 C7_2 111.83(11)
C6_2 C3_2 C7_2 107.05(11)
N2_2 C3_2 C4_2 99.79(9)
C6_2 C3_2 C4_2 113.65(11)
C7_2 C3_2 C4_2 110.85(11)
C3_2 C4_2 C5_2 107.36(10)
C3_2 C4_2 H4A_2 110.2
C5_2 C4_2 H4A_2 110.2
C3_2 C4_2 H4B_2 110.2
C5_2 C4_2 H4B_2 110.2
H4A_2 C4_2 H4B_2 108.5
C8_2 C5_2 C9_2 109.50(10)
C8_2 C5_2 C1A_2 112.18(14)
C9_2 C5_2 C1A_2 111.34(13)
C8_2 C5_2 C1B_2 94.7(5)
C9_2 C5_2 C1B_2 122.6(3)
C8_2 C5_2 C4_2 110.71(11)
C9_2 C5_2 C4_2 111.56(11)
C1A_2 C5_2 C4_2 101.37(10)
C1B_2 C5_2 C4_2 106.4(2)
C3_2 C6_2 H6A_2 109.5
C3_2 C6_2 H6B_2 109.5
H6A_2 C6_2 H6B_2 109.5
C3_2 C6_2 H6C_2 109.5
H6A_2 C6_2 H6C_2 109.5
H6B_2 C6_2 H6C_2 109.5
C3_2 C7_2 H7A_2 109.5
C3_2 C7_2 H7B_2 109.5
H7A_2 C7_2 H7B_2 109.5
C3_2 C7_2 H7C_2 109.5
H7A_2 C7_2 H7C_2 109.5
H7B_2 C7_2 H7C_2 109.5
C5_2 C8_2 H8A_2 109.5
C5_2 C8_2 H8B_2 109.5
H8A_2 C8_2 H8B_2 109.5
C5_2 C8_2 H8C_2 109.5
H8A_2 C8_2 H8C_2 109.5
H8B_2 C8_2 H8C_2 109.5
C5_2 C9_2 H9A_2 109.5
C5_2 C9_2 H9B_2 109.5
H9A_2 C9_2 H9B_2 109.5
C5_2 C9_2 H9C_2 109.5
H9A_2 C9_2 H9C_2 109.5
H9B_2 C9_2 H9C_2 109.5
C2_3 C1_3 C6_3 119.86(11)
C2_3 C1_3 N2_2 120.13(11)
C6_3 C1_3 N2_2 119.93(11)
C3_3 C2_3 C1_3 119.21(12)
C3_3 C2_3 C1_4 120.97(11)
C1_3 C2_3 C1_4 119.44(11)
C4_3 C3_3 C2_3 121.02(12)
C4_3 C3_3 H3_3 119.5
C2_3 C3_3 H3_3 119.5
C5_3 C4_3 C3_3 119.77(12)
C5_3 C4_3 H4_3 120.1
C3_3 C4_3 H4_3 120.1
C4_3 C5_3 C6_3 121.43(13)
C4_3 C5_3 H5_3 119.3
C6_3 C5_3 H5_3 119.3
C5_3 C6_3 C1_3 118.47(12)
C5_3 C6_3 C1_5 118.12(12)
C1_3 C6_3 C1_5 123.22(11)
C2_3 C1_4 C3_4 114.42(11)
C2_3 C1_4 C2_4 107.70(10)
C3_4 C1_4 C2_4 111.17(10)
C2_3 C1_4 H1_4 107.8
C3_4 C1_4 H1_4 107.8
C2_4 C1_4 H1_4 107.8
C1_4 C2_4 B1_1 117.58(10)
C1_4 C2_4 H2A_4 107.9
B1_1 C2_4 H2A_4 107.9
C1_4 C2_4 H2B_4 107.9
B1_1 C2_4 H2B_4 107.9
H2A_4 C2_4 H2B_4 107.2
C1_4 C3_4 H3A_4 109.5
C1_4 C3_4 H3B_4 109.5
H3A_4 C3_4 H3B_4 109.5
C1_4 C3_4 H3C_4 109.5
H3A_4 C3_4 H3C_4 109.5
H3B_4 C3_4 H3C_4 109.5
C6_3 C1_5 C2_5 110.47(11)
C6_3 C1_5 C3_5 113.24(12)
C2_5 C1_5 C3_5 109.15(12)
C6_3 C1_5 H1_5 107.9
C2_5 C1_5 H1_5 107.9
C3_5 C1_5 H1_5 107.9
C1_5 C2_5 H2A_5 109.5
C1_5 C2_5 H2B_5 109.5
H2A_5 C2_5 H2B_5 109.5
C1_5 C2_5 H2C_5 109.5
H2A_5 C2_5 H2C_5 109.5
H2B_5 C2_5 H2C_5 109.5
C1_5 C3_5 H3A_5 109.5
C1_5 C3_5 H3B_5 109.5
H3A_5 C3_5 H3B_5 109.5
C1_5 C3_5 H3C_5 109.5
H3A_5 C3_5 H3C_5 109.5
H3B_5 C3_5 H3C_5 109.5

loop_
_geom_bond_atom_site_label_1
_geom_bond_atom_site_label_2
_geom_bond_distance
B1_1 C1A_2 1.5465(19)
B1_1 C1B_2 1.553(5)
B1_1 C2_4 1.5790(19)
B1_1 C1_1 1.5828(17)
C1_1 C6_1 1.4043(17)
C1_1 C2_1 1.4072(17)
C2_1 C3_1 1.4042(17)
C2_1 C7_1 1.5091(18)
C3_1 C4_1 1.3848(19)
C3_1 C8_1 1.5067(18)
C4_1 C5_1 1.3877(19)
C4_1 H4_1 0.9500
C5_1 C6_1 1.3987(17)
C5_1 C9_1 1.5077(18)
C6_1 C10_1 1.5113(18)
C7_1 H7A_1 0.9800
C7_1 H7B_1 0.9800
C7_1 H7C_1 0.9800
C8_1 H8A_1 0.9800
C8_1 H8B_1 0.9800
C8_1 H8C_1 0.9800
C9_1 H9A_1 0.9800
C9_1 H9B_1 0.9800
C9_1 H9C_1 0.9800
C10_1 H10A_1 0.9800
C10_1 H10B_1 0.9800
C10_1 H10C_1 0.9800
C1A_2 N2_2 1.4451(17)
C1A_2 C5_2 1.5512(19)
C1A_2 H1A_2 1.080(18)
C1B_2 N2_2 1.446(5)
C1B_2 C5_2 1.561(5)
C1B_2 H1B_2 1.079(19)
N2_2 C1_3 1.4263(16)
N2_2 C3_2 1.4795(16)
C3_2 C6_2 1.5239(18)
C3_2 C7_2 1.5340(19)
C3_2 C4_2 1.5465(18)
C4_2 C5_2 1.5631(17)
C4_2 H4A_2 0.9900
C4_2 H4B_2 0.9900
C5_2 C8_2 1.5243(18)
C5_2 C9_2 1.5253(18)
C6_2 H6A_2 0.9800
C6_2 H6B_2 0.9800
C6_2 H6C_2 0.9800
C7_2 H7A_2 0.9800
C7_2 H7B_2 0.9800
C7_2 H7C_2 0.9800
C8_2 H8A_2 0.9800
C8_2 H8B_2 0.9800
C8_2 H8C_2 0.9800
C9_2 H9A_2 0.9800
C9_2 H9B_2 0.9800
C9_2 H9C_2 0.9800
C1_3 C2_3 1.4107(17)
C1_3 C6_3 1.4110(17)
C2_3 C3_3 1.3896(18)
C2_3 C1_4 1.5154(17)
C3_3 C4_3 1.380(2)
C3_3 H3_3 0.9500
C4_3 C5_3 1.379(2)
C4_3 H4_3 0.9500
C5_3 C6_3 1.3967(19)
C5_3 H5_3 0.9500
C6_3 C1_5 1.5235(18)
C1_4 C3_4 1.5288(18)
C1_4 C2_4 1.5449(17)
C1_4 H1_4 1.0000
C2_4 H2A_4 0.9900
C2_4 H2B_4 0.9900
C3_4 H3A_4 0.9800
C3_4 H3B_4 0.9800
C3_4 H3C_4 0.9800
C1_5 C2_5 1.533(2)
C1_5 C3_5 1.5339(18)
C1_5 H1_5 1.0000
C2_5 H2A_5 0.9800
C2_5 H2B_5 0.9800
C2_5 H2C_5 0.9800
C3_5 H3A_5 0.9800
C3_5 H3B_5 0.9800
C3_5 H3C_5 0.9800
